data_7050743
loop_
_publ_author_name
'Bensemann, Igor'
'Gdaniec, Maria'
'Po\/lo\'nski, Tadeusz'

_publ_section_title
;
 Supramolecular structures formed by 2-aminopyridine derivatives.
;
_journal_issue 4
_journal_name_full 'New Journal of Chemistry'
_journal_page_first 448
_journal_paper_doi 10.1039/b108861k
_journal_volume 26
_journal_year 2002
_chemical_formula_sum 'C17 H16 N4'
_chemical_formula_weight 276.34
_chemical_melting_point 153.5(5)
_chemical_name_systematic
; 
N,N'-Bis(2-pyridyl)-1,3-diamino-2-methylbenzene  
;
_space_group_IT_number 14
_symmetry_cell_setting monoclinic
_symmetry_space_group_name_Hall '-P 2yn'
_symmetry_space_group_name_H-M 'P 1 21/n 1'
_atom_sites_solution_hydrogens geom
_atom_sites_solution_primary direct
_atom_sites_solution_secondary difmap
_audit_creation_method SHELXL-97
_cell_angle_alpha 90.00
_cell_angle_beta 90.36(3)
_cell_angle_gamma 90.00
_cell_formula_units_Z 4
_cell_length_a 11.352(5)
_cell_length_b 7.702(2)
_cell_length_c 16.435(7)
_cell_measurement_reflns_used 32
_cell_measurement_temperature 293(2)
_cell_measurement_theta_max 24
_cell_measurement_theta_min 6
_cell_volume 1436.9(10)
_computing_cell_refinement 'Kuma KM-4 software (Kuma Diffraction, 1991)'
_computing_data_collection 'Kuma KM-4 sofware (Kuma Diffraction, 1991)'
_computing_data_reduction 'Kuma KM-4 software (Kuma Diffraction, 1991)'
_computing_publication_material 'SHELXL-97 (Sheldrick, 1997)'
_computing_structure_refinement 'SHELXL-97 (Sheldrick, 1997)'
_computing_structure_solution 'SHELXS-97 (Sheldrick, 1997)'
_diffrn_ambient_temperature 293(2)
_diffrn_measurement_device 'KM-4 four-circle diffractometer'
_diffrn_measurement_method '\w/2\q scan'
_diffrn_radiation_monochromator graphite
_diffrn_radiation_source 'fine-focus sealed tube'
_diffrn_radiation_type CuK\a
_diffrn_radiation_wavelength 1.54178
_diffrn_reflns_av_R_equivalents 0.0201
_diffrn_reflns_av_sigmaI/netI 0.0756
_diffrn_reflns_limit_h_max 12
_diffrn_reflns_limit_h_min -12
_diffrn_reflns_limit_k_max 8
_diffrn_reflns_limit_k_min 0
_diffrn_reflns_limit_l_max 18
_diffrn_reflns_limit_l_min 0
_diffrn_reflns_number 2286
_diffrn_reflns_theta_max 58.90
_diffrn_reflns_theta_min 5.74
_diffrn_standards_decay_% <1.5
_diffrn_standards_interval_count 100
_diffrn_standards_number 3
_exptl_absorpt_coefficient_mu 0.621
_exptl_absorpt_correction_type none
_exptl_crystal_colour colorless
_exptl_crystal_density_diffrn 1.277
_exptl_crystal_density_method 'not measured'
_exptl_crystal_description prism
_exptl_crystal_F_000 584
_exptl_crystal_size_max 0.5
_exptl_crystal_size_mid 0.2
_exptl_crystal_size_min 0.05
_refine_diff_density_max 0.235
_refine_diff_density_min -0.158
_refine_diff_density_rms 0.048
_refine_ls_extinction_coef 0.0038(12)
_refine_ls_extinction_expression Fc^*^=kFc[1+0.001xFc^2^\l^3^/sin(2\q)]^-1/4^
_refine_ls_extinction_method SHELXL
_refine_ls_goodness_of_fit_ref 0.908
_refine_ls_hydrogen_treatment 'riding model'
_refine_ls_matrix_type full
_refine_ls_number_parameters 191
_refine_ls_number_reflns 2046
_refine_ls_number_restraints 0
_refine_ls_restrained_S_all 0.908
_refine_ls_R_factor_all 0.1730
_refine_ls_R_factor_gt 0.0719
_refine_ls_shift/su_max 0.000
_refine_ls_shift/su_mean 0.000
_refine_ls_structure_factor_coef Fsqd
_refine_ls_weighting_details 'calc w=1/[\s^2^(Fo^2^)+(0.1418P)^2^+0.0000P] where P=(Fo^2^+2Fc^2^)/3'
_refine_ls_weighting_scheme calc
_refine_ls_wR_factor_gt 0.1883
_refine_ls_wR_factor_ref 0.2205
_reflns_number_gt 1057
_reflns_number_total 2046
_reflns_threshold_expression >2sigma(I)
_cod_data_source_file b108861k.txt
_cod_data_source_block 2
_cod_depositor_comments
;
The following automatic conversions were performed:

'_chemical_melting_point' value '153-154' was changed to '153.5(5)' -
the average value was taken and precision was estimated.

Automatic conversion script
Id: cif_fix_values 1569 2011-02-09 13:29:24Z adriana 
;
_cod_original_cell_volume 1436.9(9)
_cod_original_sg_symbol_H-M P2(1)/n
_cod_database_code 7050743

loop_
_symmetry_equiv_pos_as_xyz
'x, y, z'
'-x+1/2, y+1/2, -z+1/2'
'-x, -y, -z'
'x-1/2, -y-1/2, z-1/2'

loop_
_atom_site_label
_atom_site_type_symbol
_atom_site_fract_x
_atom_site_fract_y
_atom_site_fract_z
_atom_site_U_iso_or_equiv
_atom_site_adp_type
_atom_site_occupancy
_atom_site_symmetry_multiplicity
_atom_site_calc_flag
_atom_site_refinement_flags
_atom_site_disorder_assembly
_atom_site_disorder_group
N1 N 0.1421(4) 0.0772(5) -0.0343(3) 0.0685(16) Uani 0.820(7) 1 d PG A 2
C2 C 0.1137(3) 0.0149(5) -0.1064(3) 0.0733(19) Uani 0.820(7) 1 d PG A 2
C3 C 0.1993(3) -0.0184(6) -0.1656(3) 0.082(2) Uani 0.820(7) 1 d PG A 2
H3 H 0.1776 -0.0676 -0.2172 0.098 Uiso 0.820(7) 1 d PR A 2
C4 C 0.3133(7) 0.0177(12) -0.1466(6) 0.099(3) Uani 0.820(7) 1 d P A 2
H4 H 0.3716 0.0012 -0.1880 0.119 Uiso 0.820(7) 1 d PR A 2
C5 C 0.3458(7) 0.0809(12) -0.0732(6) 0.094(3) Uani 0.820(7) 1 d P A 2
H5 H 0.4276 0.1007 -0.0611 0.113 Uiso 0.820(7) 1 d PR A 2
C6 C 0.2566(7) 0.1105(11) -0.0189(6) 0.093(2) Uani 0.820(7) 1 d P A 2
H6 H 0.2767 0.1596 0.0330 0.112 Uiso 0.820(7) 1 d PR A 2
N7 N -0.0053(5) -0.0164(7) -0.1191(4) 0.0767(16) Uani 0.820(7) 1 d P A 2
H7 H -0.0548 0.0205 -0.0802 0.092 Uiso 0.820(7) 1 d PR A 2
C8 C -0.0514(6) -0.1090(11) -0.1887(4) 0.073(2) Uani 0.820(7) 1 d P A 2
C9 C -0.0524(5) -0.0457(9) -0.2651(4) 0.0708(18) Uani 0.820(7) 1 d P A 2
C10 C -0.0949(5) -0.1498(10) -0.3301(4) 0.0698(19) Uani 0.820(7) 1 d P A 2
C11 C -0.1399(6) -0.3134(10) -0.3117(5) 0.080(2) Uani 0.820(7) 1 d P A 2
H11 H -0.1649 -0.3892 -0.3548 0.096 Uiso 0.820(7) 1 d PR A 2
C12 C -0.1489(7) -0.3673(12) -0.2342(5) 0.086(2) Uani 0.820(7) 1 d P A 2
H12 H -0.1865 -0.4759 -0.2223 0.103 Uiso 0.820(7) 1 d PR A 2
C13 C -0.1044(6) -0.2666(11) -0.1711(4) 0.077(2) Uani 0.820(7) 1 d P A 2
H13A H -0.1073 -0.3075 -0.1160 0.092 Uiso 0.820(7) 1 d PR A 2
N14 N -0.0904(5) -0.0887(8) -0.4095(3) 0.0791(17) Uani 0.820(7) 1 d P A 2
H14 H -0.0224 -0.0376 -0.4241 0.095 Uiso 0.820(7) 1 d PR A 2
C15 C -0.1784(5) -0.0893(8) -0.4662(4) 0.0617(17) Uani 0.820(7) 1 d P A 2
N16 N -0.1490(5) -0.0288(8) -0.5392(4) 0.0790(17) Uani 0.820(7) 1 d P A 2
C17 C -0.2326(6) -0.0124(10) -0.5953(4) 0.078(2) Uani 0.820(7) 1 d P A 2
H17 H -0.2122 0.0435 -0.6455 0.093 Uiso 0.820(7) 1 d PR A 2
C18 C -0.3476(7) -0.0619(13) -0.5846(5) 0.090(2) Uani 0.820(7) 1 d P A 2
H18 H -0.4052 -0.0555 -0.6275 0.108 Uiso 0.820(7) 1 d PR A 2
C19 C -0.3782(6) -0.1289(10) -0.5099(5) 0.075(2) Uani 0.820(7) 1 d P A 2
H19A H -0.4575 -0.1657 -0.4992 0.091 Uiso 0.820(7) 1 d PR A 2
C20 C -0.2938(6) -0.1434(8) -0.4513(4) 0.0669(18) Uani 0.820(7) 1 d P A 2
H20 H -0.3141 -0.1861 -0.3983 0.080 Uiso 0.820(7) 1 d PR A 2
C21 C -0.0175(7) 0.1410(10) -0.2791(4) 0.088(2) Uani 0.820(7) 1 d P A 2
H21C H 0.0064 0.1919 -0.2283 0.106 Uiso 0.820(7) 1 d PR A 2
H21B H -0.0834 0.2041 -0.3010 0.106 Uiso 0.820(7) 1 d PR A 2
H21A H 0.0468 0.1458 -0.3168 0.106 Uiso 0.820(7) 1 d PR A 2
N1A N -0.1394(7) -0.0603(17) -0.5360(3) 0.107(5) Uiso 0.180(7) 1 d PG A 1
C2A C -0.1117(8) -0.0046(16) -0.6092(3) 0.107(5) Uiso 0.180(7) 1 d PG A 1
C3A C -0.1977(9) 0.021(2) -0.6697(4) 0.107(5) Uiso 0.180(7) 1 d PG A 1
C4A C -0.3113(8) -0.021(3) -0.6492(4) 0.107(5) Uiso 0.180(7) 1 d PG A 1
C5A C -0.3424(8) -0.075(3) -0.5781(4) 0.107(5) Uiso 0.180(7) 1 d PG A 1
C6A C -0.2520(7) -0.097(2) -0.5213(4) 0.107(5) Uiso 0.180(7) 1 d PG A 1
N7A N 0.0072(8) 0.0339(12) -0.6219(3) 0.107(5) Uiso 0.180(7) 1 d PG A 1
C8A C 0.0529(9) 0.1220(12) -0.6920(3) 0.107(5) Uiso 0.180(7) 1 d PG A 1
C9A C 0.0536(10) 0.0449(14) -0.7602(3) 0.107(5) Uiso 0.180(7) 1 d PG A 1
C10A C 0.0909(11) 0.1428(15) -0.8333(3) 0.107(5) Uiso 0.180(7) 1 d PG A 1
C11A C 0.1367(13) 0.3235(15) -0.8178(3) 0.107(5) Uiso 0.180(7) 1 d PG A 1
C12A C 0.1420(13) 0.3794(13) -0.7434(3) 0.107(5) Uiso 0.180(7) 1 d PG A 1
C13A C 0.1024(11) 0.2837(12) -0.6788(3) 0.107(5) Uiso 0.180(7) 1 d PG A 1
N14A N 0.0910(12) 0.0793(17) -0.9125(3) 0.107(5) Uiso 0.180(7) 1 d PG A 1
C15A C 0.1798(13) 0.0792(19) -0.9686(3) 0.107(5) Uiso 0.180(7) 1 d PG A 1
N16A N 0.1491(14) 0.012(2) -1.0397(3) 0.107(5) Uiso 0.180(7) 1 d PG A 1
C17A C 0.2355(15) -0.009(2) -1.0968(3) 0.107(5) Uiso 0.180(7) 1 d PG A 1
C18A C 0.3552(15) 0.052(3) -1.0846(3) 0.107(5) Uiso 0.180(7) 1 d PG A 1
C19A C 0.3770(14) 0.124(3) -1.0113(3) 0.107(5) Uiso 0.180(7) 1 d PG A 1
C20A C 0.2925(13) 0.138(2) -0.9532(3) 0.107(5) Uiso 0.180(7) 1 d PG A 1
C21A C 0.0215(11) -0.1379(14) -0.7770(3) 0.107(5) Uiso 0.180(7) 1 d PG A 1

loop_
_atom_site_aniso_label
_atom_site_aniso_U_11
_atom_site_aniso_U_22
_atom_site_aniso_U_33
_atom_site_aniso_U_23
_atom_site_aniso_U_13
_atom_site_aniso_U_12
N1 0.048(3) 0.073(4) 0.085(4) 0.007(3) 0.003(3) -0.015(3)
C2 0.071(5) 0.066(5) 0.083(5) 0.012(4) 0.009(4) -0.002(4)
C3 0.053(4) 0.096(6) 0.097(5) 0.001(4) 0.016(4) -0.005(4)
C4 0.066(5) 0.113(7) 0.119(7) 0.009(5) 0.019(5) -0.008(5)
C5 0.054(4) 0.097(6) 0.131(7) 0.004(5) 0.018(5) -0.005(4)
C6 0.081(6) 0.075(5) 0.124(7) 0.009(5) -0.007(5) -0.010(4)
N7 0.052(3) 0.091(4) 0.087(4) -0.010(3) 0.008(3) -0.005(3)
C8 0.057(4) 0.092(6) 0.068(4) 0.001(4) 0.008(4) 0.016(4)
C9 0.053(3) 0.076(5) 0.084(5) 0.012(4) 0.008(4) 0.005(3)
C10 0.053(4) 0.088(6) 0.069(5) -0.006(4) -0.004(3) 0.003(4)
C11 0.052(4) 0.083(6) 0.106(6) -0.012(5) 0.003(4) 0.006(4)
C12 0.064(4) 0.105(6) 0.089(5) 0.017(5) 0.005(4) 0.005(4)
C13 0.059(4) 0.094(6) 0.078(5) 0.012(5) -0.001(4) 0.005(4)
N14 0.053(3) 0.108(5) 0.076(4) -0.004(4) -0.010(3) -0.015(3)
C15 0.057(4) 0.058(4) 0.069(4) -0.007(4) -0.004(3) -0.006(3)
N16 0.058(3) 0.091(4) 0.088(4) -0.002(4) -0.003(3) -0.020(3)
C17 0.060(4) 0.095(6) 0.078(5) -0.004(4) -0.008(4) -0.001(4)
C18 0.059(4) 0.109(6) 0.103(6) -0.017(5) -0.011(4) -0.008(4)
C19 0.050(4) 0.080(5) 0.097(5) -0.019(4) -0.002(4) -0.001(4)
C20 0.053(4) 0.064(4) 0.084(5) -0.007(4) 0.004(4) -0.004(3)
C21 0.090(5) 0.088(5) 0.087(5) 0.004(4) 0.009(4) -0.001(5)

loop_
_atom_type_symbol
_atom_type_description
_atom_type_scat_dispersion_real
_atom_type_scat_dispersion_imag
_atom_type_scat_source
C C 0.0181 0.0091 'International Tables Vol C Tables 4.2.6.8 and 6.1.1.4'
H H 0.0000 0.0000 'International Tables Vol C Tables 4.2.6.8 and 6.1.1.4'
N N 0.0311 0.0180 'International Tables Vol C Tables 4.2.6.8 and 6.1.1.4'

loop_
_geom_angle_atom_site_label_1
_geom_angle_atom_site_label_2
_geom_angle_atom_site_label_3
_geom_angle
_geom_angle_site_symmetry_1
_geom_angle_site_symmetry_3
_geom_angle_publ_flag
C2 N1 C6 117.9(5) . . y
N1 C2 N7 115.6(3) . . y
N1 C2 C3 121.6 . . y
N7 C2 C3 122.9(3) . . y
C4 C3 C2 117.8(5) . . y
C5 C4 C3 122.2(7) . . y
C4 C5 C6 116.2(8) . . y
N1 C6 C5 124.2(8) . . y
C2 N7 C8 123.6(5) . . y
C9 C8 C13 120.6(7) . . y
C9 C8 N7 124.1(7) . . y
C13 C8 N7 115.1(6) . . y
C8 C9 C10 119.9(7) . . y
C8 C9 C21 119.1(7) . . y
C10 C9 C21 120.7(6) . . y
N14 C10 C11 121.8(7) . . y
N14 C10 C9 120.1(7) . . y
C11 C10 C9 118.1(7) . . y
C12 C11 C10 121.1(8) . . y
C11 C12 C13 120.4(8) . . y
C8 C13 C12 119.4(7) . . y
C15 N14 C10 127.6(6) . . y
N16 C15 N14 115.4(6) . . y
N16 C15 C20 120.2(6) . . y
N14 C15 C20 124.4(6) . . y
C17 N16 C15 118.5(6) . . y
N16 C17 C18 124.2(8) . . y
C17 C18 C19 117.6(7) . . y
C20 C19 C18 118.8(7) . . y
C19 C20 C15 120.6(6) . . y
C2A N1A C6A 118.0 . . y
N1A C2A N7A 116.2 . . y
N1A C2A C3A 121.6 . . y
N7A C2A C3A 122.2 . . y
C4A C3A C2A 116.4 . . y
C5A C4A C3A 124.1 . . y
C4A C5A C6A 116.1 . . y
N1A C6A C5A 123.8 . . y
C2A N7A C8A 125.0 . . y
C9A C8A C13A 123.7 . . y
C9A C8A N7A 119.5 . . y
C13A C8A N7A 116.7 . . y
C8A C9A C21A 127.3 . . y
C8A C9A C10A 118.8 . . y
C21A C9A C10A 113.9 . . y
N14A C10A C9A 125.6 . . y
N14A C10A C11A 118.8 . . y
C9A C10A C11A 115.6 . . y
C12A C11A C10A 118.8 . . y
C11A C12A C13A 122.5 . . y
C12A C13A C8A 119.9 . . y
C15A N14A C10A 129.4 . . y
N16A C15A N14A 113.8 . . y
N16A C15A C20A 122.0 . . y
N14A C15A C20A 124.2 . . y
C15A N16A C17A 117.8 . . y
N16A C17A C18A 122.7 . . y
C19A C18A C17A 115.0 . . y
C18A C19A C20A 122.3 . . y
C19A C20A C15A 120.1 . . y

loop_
_geom_bond_atom_site_label_1
_geom_bond_atom_site_label_2
_geom_bond_distance
_geom_bond_site_symmetry_2
_geom_bond_publ_flag
N1 C2 1.3171 . y
N1 C6 1.347(9) . y
C2 N7 1.386(6) . y
C2 C3 1.4032 . y
C3 C4 1.358(9) . y
C4 C5 1.350(10) . y
C5 C6 1.373(11) . y
N7 C8 1.443(9) . y
C8 C9 1.347(9) . y
C8 C13 1.386(10) . y
C9 C10 1.419(9) . y
C9 C21 1.509(10) . y
C10 N14 1.388(8) . y
C10 C11 1.394(10) . y
C11 C12 1.343(9) . y
C12 C13 1.388(10) . y
N14 C15 1.362(8) . y
C15 N16 1.332(8) . y
C15 C20 1.398(9) . y
N16 C17 1.325(9) . y
C17 C18 1.373(10) . y
C18 C19 1.378(10) . y
C19 C20 1.360(9) . y
N1A C2A 1.3171 . y
N1A C6A 1.3336 . y
C2A N7A 1.3980 . y
C2A C3A 1.4031 . y
C3A C4A 1.3727 . y
C4A C5A 1.2930 . y
C5A C6A 1.3930 . y
N7A C8A 1.4368 . y
C8A C9A 1.2691 . y
C8A C13A 1.3825 . y
C9A C21A 1.4799 . y
C9A C10A 1.4822 . y
C10A N14A 1.3904 . y
C10A C11A 1.5069 . y
C11A C12A 1.2963 . y
C12A C13A 1.3708 . y
N14A C15A 1.3700 . y
C15A N16A 1.3219 . y
C15A C20A 1.3805 . y
N16A C17A 1.3717 . y
C17A C18A 1.4504 . y
C18A C19A 1.3482 . y
C19A C20A 1.3622 . y
